data_4310996
loop_
_publ_author_name
'Mark J. Sarsfield'
'Madeleine Helliwell'
'James Raftery'

_publ_section_title
;
 Distorted Equatorial Coordination Environments and Weakening of UO Bonds
 in Uranyl Complexes Containing NCN and NPN Ligands
;
_journal_name_full 'Inorganic Chemistry'
_journal_page_first 3170
_journal_page_last 3179
_journal_paper_doi 10.1021/ic035349c
_journal_volume 43
_journal_year 2004
_chemical_formula_sum 'C39.5 H60 N4 O2 P2 Si4 U'
_chemical_formula_weight 1035.24
_chemical_name_systematic
; 
 ? 
;
_space_group_IT_number 14
_symmetry_cell_setting monoclinic
_symmetry_space_group_name_Hall '-P 2ybc'
_symmetry_space_group_name_H-M 'P 1 21/c 1'
_atom_sites_solution_hydrogens geom
_atom_sites_solution_primary direct
_atom_sites_solution_secondary difmap
_audit_creation_method SHELXL-97
_cell_angle_alpha 90.00
_cell_angle_beta 93.519(5)
_cell_angle_gamma 90.00
_cell_formula_units_Z 4
_cell_length_a 16.717(4)
_cell_length_b 13.625(3)
_cell_length_c 21.017(5)
_cell_measurement_reflns_used 9490
_cell_measurement_temperature 100(2)
_cell_measurement_theta_max 26.52
_cell_measurement_theta_min 2.19
_cell_volume 4778.0(19)
_computing_cell_refinement 'Bruker SMART'
_computing_data_collection 'Bruker SMART'
_computing_data_reduction 'Bruker SAINT'
_computing_molecular_graphics 'Bruker SHELXTL'
_computing_publication_material 'Bruker SHELXTL'
_computing_structure_refinement 'SHELXL-97 (Sheldrick, 1997)'
_computing_structure_solution 'SHELXS-97 (Sheldrick, 1990)'
_diffrn_ambient_temperature 100(2)
_diffrn_measured_fraction_theta_full 0.985
_diffrn_measured_fraction_theta_max 0.985
_diffrn_measurement_device_type 'CCD area detector'
_diffrn_measurement_method 'phi and omega scans'
_diffrn_radiation_monochromator graphite
_diffrn_radiation_source 'fine-focus sealed tube'
_diffrn_radiation_type MoK\a
_diffrn_radiation_wavelength 0.71073
_diffrn_reflns_av_R_equivalents 0.0548
_diffrn_reflns_av_sigmaI/netI 0.0645
_diffrn_reflns_limit_h_max 21
_diffrn_reflns_limit_h_min -17
_diffrn_reflns_limit_k_max 16
_diffrn_reflns_limit_k_min -17
_diffrn_reflns_limit_l_max 26
_diffrn_reflns_limit_l_min -23
_diffrn_reflns_number 26579
_diffrn_reflns_theta_full 26.56
_diffrn_reflns_theta_max 26.56
_diffrn_reflns_theta_min 1.22
_exptl_absorpt_coefficient_mu 3.600
_exptl_absorpt_correction_T_max 0.5330
_exptl_absorpt_correction_T_min 0.5330
_exptl_absorpt_correction_type multi-scan
_exptl_absorpt_process_details SADABS
_exptl_crystal_colour yellow
_exptl_crystal_density_diffrn 1.439
_exptl_crystal_density_method 'not measured'
_exptl_crystal_description block
_exptl_crystal_F_000 2076
_exptl_crystal_size_max 0.20
_exptl_crystal_size_mid 0.20
_exptl_crystal_size_min 0.20
_refine_diff_density_max 1.780
_refine_diff_density_min -1.368
_refine_diff_density_rms 0.144
_refine_ls_extinction_method none
_refine_ls_goodness_of_fit_ref 1.030
_refine_ls_hydrogen_treatment mixed
_refine_ls_matrix_type full
_refine_ls_number_parameters 479
_refine_ls_number_reflns 9808
_refine_ls_number_restraints 0
_refine_ls_restrained_S_all 1.030
_refine_ls_R_factor_all 0.0522
_refine_ls_R_factor_gt 0.0385
_refine_ls_shift/su_max 0.003
_refine_ls_shift/su_mean 0.000
_refine_ls_structure_factor_coef Fsqd
_refine_ls_weighting_details 'calc w=1/[\s^2^(Fo^2^)+(0.0348P)^2^+9.7552P] where P=(Fo^2^+2Fc^2^)/3'
_refine_ls_weighting_scheme calc
_refine_ls_wR_factor_gt 0.0890
_refine_ls_wR_factor_ref 0.0960
_reflns_number_gt 8008
_reflns_number_total 9808
_reflns_threshold_expression >2sigma(I)
_cod_data_source_file ic035349csi20040329_124132_2.cif
_cod_data_source_block s1650abs
_cod_depositor_comments
;
The following automatic conversions were performed:
'_exptl_absorpt_correction_type' value 'MULTI-SCAN' changed to
'multi-scan' according to
'/home/saulius/struct/CIF-dictionaries/cif_core.dic' dictionary named
'cif_core.dic' version 2.4.1 from 2010-06-29.

Automatic conversion script
Id: cif_fix_enum 1527 2010-12-29 10:47:43Z saulius 
;
_cod_original_cell_volume 4778(2)
_cod_original_formula_sum 'C39.50 H60 N4 O2 P2 Si4 U'
_cod_database_code 4310996

loop_
_symmetry_equiv_pos_as_xyz
'x, y, z'
'-x, y+1/2, -z+1/2'
'-x, -y, -z'
'x, -y-1/2, z-1/2'

loop_
_atom_site_label
_atom_site_type_symbol
_atom_site_fract_x
_atom_site_fract_y
_atom_site_fract_z
_atom_site_U_iso_or_equiv
_atom_site_adp_type
_atom_site_occupancy
_atom_site_symmetry_multiplicity
_atom_site_calc_flag
_atom_site_refinement_flags
_atom_site_disorder_assembly
_atom_site_disorder_group
U1 U 0.268722(10) 0.200508(12) 0.850092(8) 0.01633(6) Uani 1 1 d . . .
O1 O 0.1947(2) 0.2214(2) 0.90620(16) 0.0216(7) Uani 1 1 d . . .
O2 O 0.3456(2) 0.1788(2) 0.79696(16) 0.0218(7) Uani 1 1 d . . .
N1 N 0.1654(2) 0.0912(3) 0.80094(18) 0.0179(8) Uani 1 1 d . . .
N2 N 0.2824(2) 0.0207(3) 0.86946(19) 0.0181(8) Uani 1 1 d . . .
N3 N 0.3417(2) 0.3293(3) 0.90949(19) 0.0174(8) Uani 1 1 d . A .
N4 N 0.2695(2) 0.3665(3) 0.80168(19) 0.0175(8) Uani 1 1 d . . .
P1 P 0.20211(7) -0.01039(9) 0.82992(6) 0.0176(3) Uani 1 1 d . . .
P2 P 0.32550(7) 0.41599(9) 0.85814(6) 0.0168(2) Uani 1 1 d . . .
Si1 Si 0.06587(8) 0.12870(10) 0.79003(6) 0.0196(3) Uani 1 1 d . . .
Si2 Si 0.36744(8) -0.03863(10) 0.90266(7) 0.0215(3) Uani 1 1 d . . .
Si3 Si 0.36276(11) 0.32651(11) 0.99092(7) 0.0322(4) Uani 1 1 d . . .
Si4 Si 0.25898(8) 0.38644(10) 0.71961(6) 0.0206(3) Uani 1 1 d . . .
C1 C 0.1337(3) -0.0724(3) 0.8812(2) 0.0178(10) Uani 1 1 d . . .
C2 C 0.1368(3) -0.0464(3) 0.9458(2) 0.0209(10) Uani 1 1 d . . .
H2 H 0.1762 -0.0033 0.9618 0.025 Uiso 1 1 calc R . .
C3 C 0.0820(3) -0.0839(4) 0.9861(3) 0.0270(11) Uani 1 1 d . . .
H3 H 0.0845 -0.0661 1.0289 0.032 Uiso 1 1 calc R . .
C4 C 0.0227(3) -0.1490(4) 0.9620(3) 0.0286(12) Uani 1 1 d . . .
H4 H -0.0147 -0.1741 0.9886 0.034 Uiso 1 1 calc R . .
C5 C 0.0199(3) -0.1760(4) 0.8982(3) 0.0293(12) Uani 1 1 d . . .
H5 H -0.0193 -0.2198 0.8827 0.035 Uiso 1 1 calc R . .
C6 C 0.0747(3) -0.1385(4) 0.8572(3) 0.0263(11) Uani 1 1 d . . .
H6 H 0.0723 -0.1569 0.8145 0.032 Uiso 1 1 calc R . .
C7 C 0.2166(3) -0.0978(4) 0.7655(2) 0.0226(10) Uani 1 1 d . . .
C8 C 0.2269(3) -0.1979(4) 0.7769(3) 0.0309(12) Uani 1 1 d . . .
H8 H 0.2250 -0.2225 0.8181 0.037 Uiso 1 1 calc R . .
C9 C 0.2400(4) -0.2612(4) 0.7262(3) 0.0392(15) Uani 1 1 d . . .
H9 H 0.2486 -0.3277 0.7341 0.047 Uiso 1 1 calc R . .
C10 C 0.2403(3) -0.2262(5) 0.6647(3) 0.0423(16) Uani 1 1 d . . .
H10 H 0.2485 -0.2691 0.6313 0.051 Uiso 1 1 calc R . .
C11 C 0.2285(3) -0.1267(5) 0.6525(3) 0.0365(14) Uani 1 1 d . . .
H11 H 0.2278 -0.1032 0.6109 0.044 Uiso 1 1 calc R . .
C12 C 0.2176(3) -0.0623(4) 0.7030(3) 0.0277(12) Uani 1 1 d . . .
H12 H 0.2109 0.0045 0.6950 0.033 Uiso 1 1 calc R . .
C13 C 0.4215(3) 0.4626(3) 0.8336(2) 0.0200(10) Uani 1 1 d . . .
C14 C 0.4845(3) 0.3958(4) 0.8324(2) 0.0251(11) Uani 1 1 d . . .
H14 H 0.4773 0.3312 0.8451 0.030 Uiso 1 1 calc R . .
C15 C 0.5585(3) 0.4259(4) 0.8121(3) 0.0323(13) Uani 1 1 d . . .
H15 H 0.6007 0.3815 0.8117 0.039 Uiso 1 1 calc R . .
C16 C 0.5693(3) 0.5221(4) 0.7926(3) 0.0330(13) Uani 1 1 d . . .
H16 H 0.6187 0.5420 0.7792 0.040 Uiso 1 1 calc R . .
C17 C 0.5063(3) 0.5886(4) 0.7930(3) 0.0283(12) Uani 1 1 d . . .
H17 H 0.5134 0.6526 0.7792 0.034 Uiso 1 1 calc R . .
C18 C 0.4327(3) 0.5598(4) 0.8138(2) 0.0228(11) Uani 1 1 d . . .
H18 H 0.3910 0.6048 0.8148 0.027 Uiso 1 1 calc R . .
C19 C 0.2766(3) 0.5215(3) 0.8920(2) 0.0175(10) Uani 1 1 d . . .
C20 C 0.1939(3) 0.5322(3) 0.8828(2) 0.0222(11) Uani 1 1 d . . .
H20 H 0.1648 0.4888 0.8562 0.027 Uiso 1 1 calc R . .
C21 C 0.1542(3) 0.6068(4) 0.9130(2) 0.0253(11) Uani 1 1 d . . .
H21 H 0.0990 0.6136 0.9064 0.030 Uiso 1 1 calc R . .
C22 C 0.1977(3) 0.6719(4) 0.9536(3) 0.0264(12) Uani 1 1 d . . .
H22 H 0.1712 0.7215 0.9742 0.032 Uiso 1 1 calc R . .
C23 C 0.2796(3) 0.6626(4) 0.9628(3) 0.0292(12) Uani 1 1 d . . .
H23 H 0.3084 0.7062 0.9895 0.035 Uiso 1 1 calc R . .
C24 C 0.3195(3) 0.5875(3) 0.9321(2) 0.0246(11) Uani 1 1 d . . .
H24 H 0.3748 0.5814 0.9384 0.029 Uiso 1 1 calc R . .
C25 C 0.4534(3) 0.0483(4) 0.9001(3) 0.0293(12) Uani 1 1 d . . .
H25A H 0.4690 0.0541 0.8571 0.044 Uiso 1 1 calc R . .
H25B H 0.4977 0.0241 0.9268 0.044 Uiso 1 1 calc R . .
H25C H 0.4376 0.1115 0.9152 0.044 Uiso 1 1 calc R . .
C26 C 0.3512(3) -0.0757(4) 0.9873(2) 0.0281(12) Uani 1 1 d . . .
H26A H 0.3459 -0.0181 1.0129 0.042 Uiso 1 1 calc R . .
H26B H 0.3962 -0.1136 1.0039 0.042 Uiso 1 1 calc R . .
H26C H 0.3033 -0.1145 0.9881 0.042 Uiso 1 1 calc R . .
C27 C 0.3979(3) -0.1525(4) 0.8605(3) 0.0323(13) Uani 1 1 d . . .
H27A H 0.3630 -0.2055 0.8704 0.048 Uiso 1 1 calc R . .
H27B H 0.4521 -0.1691 0.8741 0.048 Uiso 1 1 calc R . .
H27C H 0.3943 -0.1413 0.8153 0.048 Uiso 1 1 calc R . .
C28 C 0.0649(3) 0.2642(4) 0.7743(3) 0.0275(12) Uani 1 1 d . . .
H28A H 0.1017 0.2963 0.8044 0.041 Uiso 1 1 calc R . .
H28B H 0.0119 0.2894 0.7786 0.041 Uiso 1 1 calc R . .
H28C H 0.0807 0.2764 0.7319 0.041 Uiso 1 1 calc R . .
C29 C 0.0151(3) 0.0653(4) 0.7193(2) 0.0295(12) Uani 1 1 d . . .
H29A H 0.0445 0.0776 0.6823 0.044 Uiso 1 1 calc R . .
H29B H -0.0385 0.0900 0.7122 0.044 Uiso 1 1 calc R . .
H29C H 0.0134 -0.0040 0.7271 0.044 Uiso 1 1 calc R . .
C30 C 0.0065(3) 0.1111(4) 0.8615(2) 0.0241(11) Uani 1 1 d . . .
H30A H -0.0025 0.0423 0.8678 0.036 Uiso 1 1 calc R . .
H30B H -0.0440 0.1441 0.8551 0.036 Uiso 1 1 calc R . .
H30C H 0.0356 0.1377 0.8984 0.036 Uiso 1 1 calc R . .
C31 C 0.2419(3) 0.2647(4) 0.6787(2) 0.0261(11) Uani 1 1 d . . .
H31A H 0.2919 0.2301 0.6779 0.039 Uiso 1 1 calc R . .
H31B H 0.2204 0.2753 0.6358 0.039 Uiso 1 1 calc R . .
H31C H 0.2048 0.2266 0.7015 0.039 Uiso 1 1 calc R . .
C32 C 0.1705(3) 0.4680(4) 0.6982(3) 0.0294(12) Uani 1 1 d . . .
H32A H 0.1220 0.4351 0.7083 0.044 Uiso 1 1 calc R . .
H32B H 0.1685 0.4823 0.6534 0.044 Uiso 1 1 calc R . .
H32C H 0.1757 0.5280 0.7219 0.044 Uiso 1 1 calc R . .
C33 C 0.3470(3) 0.4451(4) 0.6837(2) 0.0324(13) Uani 1 1 d . . .
H33A H 0.3526 0.5114 0.6987 0.049 Uiso 1 1 calc R . .
H33B H 0.3387 0.4450 0.6381 0.049 Uiso 1 1 calc R . .
H33C H 0.3947 0.4089 0.6960 0.049 Uiso 1 1 calc R . .
C34 C 0.3459(5) 0.1999(4) 1.0192(3) 0.0492(18) Uani 1 1 d . A .
H34A H 0.2920 0.1802 1.0068 0.074 Uiso 1 1 calc R . .
H34B H 0.3538 0.1978 1.0648 0.074 Uiso 1 1 calc R . .
H34C H 0.3829 0.1562 1.0006 0.074 Uiso 1 1 calc R . .
C35A C 0.2694(8) 0.3928(10) 1.0305(6) 0.045(4) Uiso 0.505(13) 1 d P A 1
H35A H 0.2203 0.3617 1.0155 0.068 Uiso 0.505(13) 1 calc PR A 1
H35B H 0.2679 0.4609 1.0188 0.068 Uiso 0.505(13) 1 calc PR A 1
H35C H 0.2758 0.3872 1.0761 0.068 Uiso 0.505(13) 1 calc PR A 1
C36A C 0.4542(8) 0.3830(10) 1.0184(7) 0.048(4) Uiso 0.505(13) 1 d P A 1
H36A H 0.4568 0.4479 1.0009 0.071 Uiso 0.505(13) 1 calc PR A 1
H36B H 0.4984 0.3448 1.0050 0.071 Uiso 0.505(13) 1 calc PR A 1
H36C H 0.4568 0.3867 1.0641 0.071 Uiso 0.505(13) 1 calc PR A 1
C35B C 0.3271(8) 0.4171(9) 1.0415(6) 0.042(4) Uiso 0.495(13) 1 d P A 2
H35D H 0.3380 0.4809 1.0246 0.063 Uiso 0.495(13) 1 calc PR A 2
H35E H 0.3535 0.4107 1.0832 0.063 Uiso 0.495(13) 1 calc PR A 2
H35F H 0.2704 0.4093 1.0444 0.063 Uiso 0.495(13) 1 calc PR A 2
C36B C 0.4836(9) 0.3245(11) 1.0008(7) 0.050(4) Uiso 0.495(13) 1 d P A 2
H36D H 0.5037 0.2750 0.9735 0.075 Uiso 0.495(13) 1 calc PR A 2
H36E H 0.5004 0.3101 1.0443 0.075 Uiso 0.495(13) 1 calc PR A 2
H36F H 0.5041 0.3874 0.9893 0.075 Uiso 0.495(13) 1 calc PR A 2
C1S C 0.0409(11) 0.4846(13) 0.0255(7) 0.051(4) Uiso 0.50 1 d P . .
C2S C 0.0091(11) 0.6172(14) 0.0732(8) 0.064(4) Uiso 0.50 1 d P . .
C3S C 0.0883(9) 0.3917(10) 0.0017(7) 0.053(4) Uiso 0.50 1 d P . .
C4S C 0.0799(9) 0.4662(10) 0.0437(7) 0.047(3) Uiso 0.50 1 d P . .
C5S C 0.0171(9) 0.5303(12) 0.0303(7) 0.045(3) Uiso 0.50 1 d P . .
C6S C 0.0232(9) 0.5682(12) 0.0626(8) 0.051(4) Uiso 0.50 1 d P . .
C7S C -0.0415(9) 0.6286(10) 0.0513(7) 0.045(3) Uiso 0.50 1 d P . .

loop_
_atom_site_aniso_label
_atom_site_aniso_U_11
_atom_site_aniso_U_22
_atom_site_aniso_U_33
_atom_site_aniso_U_23
_atom_site_aniso_U_13
_atom_site_aniso_U_12
U1 0.01141(10) 0.01685(10) 0.02083(10) -0.00130(7) 0.00181(6) -0.00120(7)
O1 0.0171(18) 0.0252(18) 0.0231(18) -0.0018(14) 0.0050(14) -0.0081(14)
O2 0.0224(19) 0.0169(16) 0.0270(19) -0.0029(13) 0.0078(15) 0.0023(14)
N1 0.013(2) 0.020(2) 0.021(2) -0.0028(16) -0.0001(15) -0.0036(16)
N2 0.0078(19) 0.018(2) 0.029(2) 0.0009(16) -0.0005(16) 0.0033(15)
N3 0.013(2) 0.0175(19) 0.021(2) 0.0006(16) -0.0002(16) 0.0003(16)
N4 0.014(2) 0.0133(18) 0.025(2) -0.0030(16) -0.0014(16) -0.0010(15)
P1 0.0133(6) 0.0187(6) 0.0205(6) -0.0009(5) -0.0003(5) -0.0010(5)
P2 0.0117(6) 0.0176(6) 0.0210(6) -0.0006(5) 0.0007(5) -0.0017(5)
Si1 0.0129(7) 0.0244(7) 0.0214(7) 0.0008(5) -0.0010(5) -0.0013(5)
Si2 0.0157(7) 0.0210(7) 0.0271(8) -0.0003(6) -0.0039(6) 0.0027(5)
Si3 0.0494(10) 0.0251(7) 0.0213(8) 0.0021(6) -0.0055(7) -0.0097(7)
Si4 0.0187(7) 0.0234(7) 0.0197(7) 0.0006(5) 0.0012(5) -0.0019(6)
C1 0.015(2) 0.018(2) 0.021(2) 0.0018(19) 0.0039(19) 0.0010(19)
C2 0.021(3) 0.021(2) 0.021(3) 0.0025(19) 0.000(2) 0.001(2)
C3 0.027(3) 0.027(3) 0.027(3) -0.001(2) 0.002(2) 0.008(2)
C4 0.026(3) 0.027(3) 0.034(3) 0.008(2) 0.009(2) 0.000(2)
C5 0.025(3) 0.026(3) 0.037(3) 0.002(2) 0.002(2) -0.002(2)
C6 0.022(3) 0.028(3) 0.029(3) 0.002(2) -0.002(2) -0.004(2)
C7 0.015(2) 0.025(3) 0.027(3) -0.004(2) -0.001(2) -0.001(2)
C8 0.030(3) 0.027(3) 0.035(3) -0.005(2) 0.000(2) 0.001(2)
C9 0.034(3) 0.029(3) 0.055(4) -0.019(3) 0.008(3) -0.005(3)
C10 0.030(3) 0.051(4) 0.046(4) -0.032(3) 0.003(3) -0.003(3)
C11 0.030(3) 0.052(4) 0.028(3) -0.010(3) 0.004(2) 0.003(3)
C12 0.017(3) 0.036(3) 0.030(3) -0.005(2) 0.002(2) -0.001(2)
C13 0.016(2) 0.026(2) 0.018(2) -0.0019(19) 0.0024(19) -0.005(2)
C14 0.021(3) 0.025(3) 0.029(3) 0.006(2) 0.002(2) -0.002(2)
C15 0.019(3) 0.040(3) 0.039(3) 0.006(3) 0.004(2) 0.001(2)
C16 0.016(3) 0.049(3) 0.035(3) 0.005(3) 0.009(2) -0.011(2)
C17 0.028(3) 0.026(3) 0.031(3) 0.002(2) 0.005(2) -0.014(2)
C18 0.019(3) 0.025(3) 0.024(3) -0.003(2) -0.005(2) -0.003(2)
C19 0.013(2) 0.018(2) 0.022(2) 0.0001(19) 0.0036(18) -0.0008(18)
C20 0.018(3) 0.022(2) 0.026(3) -0.003(2) 0.002(2) -0.001(2)
C21 0.019(3) 0.026(3) 0.032(3) 0.004(2) 0.007(2) 0.003(2)
C22 0.032(3) 0.019(2) 0.029(3) -0.002(2) 0.010(2) 0.005(2)
C23 0.037(3) 0.023(3) 0.028(3) -0.002(2) 0.005(2) -0.004(2)
C24 0.023(3) 0.021(3) 0.029(3) 0.000(2) -0.001(2) -0.002(2)
C25 0.019(3) 0.031(3) 0.037(3) -0.003(2) -0.003(2) 0.002(2)
C26 0.029(3) 0.024(3) 0.031(3) 0.002(2) -0.006(2) 0.001(2)
C27 0.030(3) 0.033(3) 0.033(3) -0.002(2) -0.002(2) 0.009(2)
C28 0.018(3) 0.027(3) 0.038(3) 0.009(2) 0.002(2) 0.002(2)
C29 0.018(3) 0.043(3) 0.027(3) 0.000(2) -0.004(2) -0.003(2)
C30 0.012(2) 0.034(3) 0.025(3) -0.002(2) 0.0012(19) -0.002(2)
C31 0.022(3) 0.032(3) 0.024(3) -0.005(2) 0.003(2) 0.000(2)
C32 0.025(3) 0.028(3) 0.034(3) 0.005(2) -0.006(2) 0.002(2)
C33 0.033(3) 0.043(3) 0.021(3) -0.003(2) 0.003(2) -0.010(3)
C34 0.087(6) 0.034(3) 0.029(3) 0.002(3) 0.017(3) 0.003(3)

loop_
_atom_type_symbol
_atom_type_description
_atom_type_scat_dispersion_real
_atom_type_scat_dispersion_imag
_atom_type_scat_source
C C 0.0033 0.0016 'International Tables Vol C Tables 4.2.6.8 and 6.1.1.4'
H H 0.0000 0.0000 'International Tables Vol C Tables 4.2.6.8 and 6.1.1.4'
N N 0.0061 0.0033 'International Tables Vol C Tables 4.2.6.8 and 6.1.1.4'
O O 0.0106 0.0060 'International Tables Vol C Tables 4.2.6.8 and 6.1.1.4'
Si Si 0.0817 0.0704 'International Tables Vol C Tables 4.2.6.8 and 6.1.1.4'
P P 0.1023 0.0942 'International Tables Vol C Tables 4.2.6.8 and 6.1.1.4'
U U -9.6767 9.6646 'International Tables Vol C Tables 4.2.6.8 and 6.1.1.4'

loop_
_geom_angle_atom_site_label_1
_geom_angle_atom_site_label_2
_geom_angle_atom_site_label_3
_geom_angle
_geom_angle_site_symmetry_1
_geom_angle_site_symmetry_3
_geom_angle_publ_flag
O2 U1 O1 177.54(15) . . ?
O2 U1 N3 94.79(14) . . ?
O1 U1 N3 83.81(14) . . ?
O2 U1 N1 98.71(14) . . ?
O1 U1 N1 82.89(14) . . ?
N3 U1 N1 165.38(13) . . ?
O2 U1 N4 82.65(14) . . ?
O1 U1 N4 98.45(14) . . ?
N3 U1 N4 62.51(13) . . ?
N1 U1 N4 113.64(13) . . ?
O2 U1 N2 82.90(13) . . ?
O1 U1 N2 96.27(14) . . ?
N3 U1 N2 125.89(13) . . ?
N1 U1 N2 61.87(13) . . ?
N4 U1 N2 163.91(13) . . ?
O2 U1 P2 87.78(10) . . ?
O1 U1 P2 92.03(10) . . ?
N3 U1 P2 31.19(9) . . ?
N1 U1 P2 143.55(9) . . ?
N4 U1 P2 31.34(9) . . ?
N2 U1 P2 154.34(9) . . ?
O2 U1 P1 91.54(10) . . ?
O1 U1 P1 88.88(10) . . ?
N3 U1 P1 154.34(9) . . ?
N1 U1 P1 31.21(9) . . ?
N4 U1 P1 143.10(9) . . ?
N2 U1 P1 30.67(9) . . ?
P2 U1 P1 174.43(3) . . ?
P1 N1 Si1 129.6(2) . . ?
P1 N1 U1 96.84(18) . . ?
Si1 N1 U1 121.23(19) . . ?
P1 N2 Si2 136.5(2) . . ?
P1 N2 U1 96.36(18) . . ?
Si2 N2 U1 125.9(2) . . ?
P2 N3 Si3 134.1(2) . . ?
P2 N3 U1 97.27(18) . . ?
Si3 N3 U1 123.9(2) . . ?
P2 N4 Si4 133.0(2) . . ?
P2 N4 U1 95.54(18) . . ?
Si4 N4 U1 123.00(18) . . ?
N2 P1 N1 104.9(2) . . ?
N2 P1 C1 110.7(2) . . ?
N1 P1 C1 112.4(2) . . ?
N2 P1 C7 114.4(2) . . ?
N1 P1 C7 110.0(2) . . ?
C1 P1 C7 104.6(2) . . ?
N2 P1 U1 52.97(14) . . ?
N1 P1 U1 51.95(14) . . ?
C1 P1 U1 125.46(15) . . ?
C7 P1 U1 129.87(17) . . ?
N3 P2 N4 104.6(2) . . ?
N3 P2 C19 112.2(2) . . ?
N4 P2 C19 111.3(2) . . ?
N3 P2 C13 109.2(2) . . ?
N4 P2 C13 114.6(2) . . ?
C19 P2 C13 105.0(2) . . ?
N3 P2 U1 51.54(14) . . ?
N4 P2 U1 53.12(14) . . ?
C19 P2 U1 128.96(15) . . ?
C13 P2 U1 125.91(16) . . ?
N1 Si1 C30 114.0(2) . . ?
N1 Si1 C28 108.0(2) . . ?
C30 Si1 C28 105.6(2) . . ?
N1 Si1 C29 110.5(2) . . ?
C30 Si1 C29 110.0(2) . . ?
C28 Si1 C29 108.4(3) . . ?
N2 Si2 C25 107.7(2) . . ?
N2 Si2 C27 115.7(2) . . ?
C25 Si2 C27 106.3(3) . . ?
N2 Si2 C26 110.0(2) . . ?
C25 Si2 C26 110.7(2) . . ?
C27 Si2 C26 106.5(2) . . ?
N3 Si3 C35B 121.9(5) . . ?
N3 Si3 C36A 115.6(5) . . ?
C35B Si3 C36A 79.4(6) . . ?
N3 Si3 C34 108.2(3) . . ?
C35B Si3 C34 113.3(5) . . ?
C36A Si3 C34 116.4(5) . . ?
N3 Si3 C36B 104.1(5) . . ?
C35B Si3 C36B 108.8(6) . . ?
C36A Si3 C36B 30.3(5) . . ?
C34 Si3 C36B 97.2(5) . . ?
N3 Si3 C35A 106.4(4) . . ?
C35B Si3 C35A 30.6(5) . . ?
C36A Si3 C35A 110.0(6) . . ?
C34 Si3 C35A 98.4(4) . . ?
C36B Si3 C35A 139.0(6) . . ?
N4 Si4 C33 115.5(2) . . ?
N4 Si4 C31 108.5(2) . . ?
C33 Si4 C31 107.0(2) . . ?
N4 Si4 C32 111.0(2) . . ?
C33 Si4 C32 106.1(3) . . ?
C31 Si4 C32 108.4(2) . . ?
C2 C1 C6 119.5(4) . . ?
C2 C1 P1 117.9(4) . . ?
C6 C1 P1 122.3(4) . . ?
C3 C2 C1 120.9(5) . . ?
C3 C2 H2 119.6 . . ?
C1 C2 H2 119.6 . . ?
C2 C3 C4 119.5(5) . . ?
C2 C3 H3 120.2 . . ?
C4 C3 H3 120.2 . . ?
C5 C4 C3 119.9(5) . . ?
C5 C4 H4 120.0 . . ?
C3 C4 H4 120.0 . . ?
C4 C5 C6 121.0(5) . . ?
C4 C5 H5 119.5 . . ?
C6 C5 H5 119.5 . . ?
C5 C6 C1 119.1(5) . . ?
C5 C6 H6 120.5 . . ?
C1 C6 H6 120.5 . . ?
C8 C7 C12 119.4(5) . . ?
C8 C7 P1 122.0(4) . . ?
C12 C7 P1 118.6(4) . . ?
C7 C8 C9 119.7(5) . . ?
C7 C8 H8 120.1 . . ?
C9 C8 H8 120.1 . . ?
C10 C9 C8 120.7(6) . . ?
C10 C9 H9 119.7 . . ?
C8 C9 H9 119.7 . . ?
C9 C10 C11 120.1(5) . . ?
C9 C10 H10 119.9 . . ?
C11 C10 H10 119.9 . . ?
C10 C11 C12 119.7(6) . . ?
C10 C11 H11 120.2 . . ?
C12 C11 H11 120.2 . . ?
C11 C12 C7 120.3(5) . . ?
C11 C12 H12 119.8 . . ?
C7 C12 H12 119.8 . . ?
C14 C13 C18 119.7(4) . . ?
C14 C13 P2 117.2(4) . . ?
C18 C13 P2 123.1(4) . . ?
C13 C14 C15 120.0(5) . . ?
C13 C14 H14 120.0 . . ?
C15 C14 H14 120.0 . . ?
C16 C15 C14 120.1(5) . . ?
C16 C15 H15 119.9 . . ?
C14 C15 H15 119.9 . . ?
C15 C16 C17 120.1(5) . . ?
C15 C16 H16 120.0 . . ?
C17 C16 H16 120.0 . . ?
C18 C17 C16 120.3(5) . . ?
C18 C17 H17 119.8 . . ?
C16 C17 H17 119.8 . . ?
C17 C18 C13 119.8(5) . . ?
C17 C18 H18 120.1 . . ?
C13 C18 H18 120.1 . . ?
C20 C19 C24 119.0(4) . . ?
C20 C19 P2 119.6(4) . . ?
C24 C19 P2 121.1(4) . . ?
C21 C20 C19 120.7(5) . . ?
C21 C20 H20 119.6 . . ?
C19 C20 H20 119.6 . . ?
C20 C21 C22 119.8(5) . . ?
C20 C21 H21 120.1 . . ?
C22 C21 H21 120.1 . . ?
C23 C22 C21 120.2(5) . . ?
C23 C22 H22 119.9 . . ?
C21 C22 H22 119.9 . . ?
C22 C23 C24 120.0(5) . . ?
C22 C23 H23 120.0 . . ?
C24 C23 H23 120.0 . . ?
C19 C24 C23 120.4(5) . . ?
C19 C24 H24 119.8 . . ?
C23 C24 H24 119.8 . . ?
Si2 C25 H25A 109.5 . . ?
Si2 C25 H25B 109.5 . . ?
H25A C25 H25B 109.5 . . ?
Si2 C25 H25C 109.5 . . ?
H25A C25 H25C 109.5 . . ?
H25B C25 H25C 109.5 . . ?
Si2 C26 H26A 109.5 . . ?
Si2 C26 H26B 109.5 . . ?
H26A C26 H26B 109.5 . . ?
Si2 C26 H26C 109.5 . . ?
H26A C26 H26C 109.5 . . ?
H26B C26 H26C 109.5 . . ?
Si2 C27 H27A 109.5 . . ?
Si2 C27 H27B 109.5 . . ?
H27A C27 H27B 109.5 . . ?
Si2 C27 H27C 109.5 . . ?
H27A C27 H27C 109.5 . . ?
H27B C27 H27C 109.5 . . ?
Si1 C28 H28A 109.5 . . ?
Si1 C28 H28B 109.5 . . ?
H28A C28 H28B 109.5 . . ?
Si1 C28 H28C 109.5 . . ?
H28A C28 H28C 109.5 . . ?
H28B C28 H28C 109.5 . . ?
Si1 C29 H29A 109.5 . . ?
Si1 C29 H29B 109.5 . . ?
H29A C29 H29B 109.5 . . ?
Si1 C29 H29C 109.5 . . ?
H29A C29 H29C 109.5 . . ?
H29B C29 H29C 109.5 . . ?
Si1 C30 H30A 109.5 . . ?
Si1 C30 H30B 109.5 . . ?
H30A C30 H30B 109.5 . . ?
Si1 C30 H30C 109.5 . . ?
H30A C30 H30C 109.5 . . ?
H30B C30 H30C 109.5 . . ?
Si4 C31 H31A 109.5 . . ?
Si4 C31 H31B 109.5 . . ?
H31A C31 H31B 109.5 . . ?
Si4 C31 H31C 109.5 . . ?
H31A C31 H31C 109.5 . . ?
H31B C31 H31C 109.5 . . ?
Si4 C32 H32A 109.5 . . ?
Si4 C32 H32B 109.5 . . ?
H32A C32 H32B 109.5 . . ?
Si4 C32 H32C 109.5 . . ?
H32A C32 H32C 109.5 . . ?
H32B C32 H32C 109.5 . . ?
Si4 C33 H33A 109.5 . . ?
Si4 C33 H33B 109.5 . . ?
H33A C33 H33B 109.5 . . ?
Si4 C33 H33C 109.5 . . ?
H33A C33 H33C 109.5 . . ?
H33B C33 H33C 109.5 . . ?
Si3 C34 H34A 109.5 . . ?
Si3 C34 H34B 109.5 . . ?
H34A C34 H34B 109.5 . . ?
Si3 C34 H34C 109.5 . . ?
H34A C34 H34C 109.5 . . ?
H34B C34 H34C 109.5 . . ?
Si3 C35A H35A 109.5 . . ?
Si3 C35A H35B 109.5 . . ?
H35A C35A H35B 109.5 . . ?
Si3 C35A H35C 109.5 . . ?
H35A C35A H35C 109.5 . . ?
H35B C35A H35C 109.5 . . ?
Si3 C36A H36A 109.5 . . ?
Si3 C36A H36B 109.5 . . ?
H36A C36A H36B 109.5 . . ?
Si3 C36A H36C 109.5 . . ?
H36A C36A H36C 109.5 . . ?
H36B C36A H36C 109.5 . . ?
Si3 C35B H35D 109.5 . . ?
Si3 C35B H35E 109.5 . . ?
H35D C35B H35E 109.5 . . ?
Si3 C35B H35F 109.5 . . ?
H35D C35B H35F 109.5 . . ?
H35E C35B H35F 109.5 . . ?
Si3 C36B H36D 109.5 . . ?
Si3 C36B H36E 109.5 . . ?
H36D C36B H36E 109.5 . . ?
Si3 C36B H36F 109.5 . . ?
H36D C36B H36F 109.5 . . ?
H36E C36B H36F 109.5 . . ?
C5S C1S C4S 130(3) . . ?
C5S C1S C6S 29.6(16) . . ?
C4S C1S C6S 101(2) . . ?
C5S C1S C5S 84(3) . 3_565 ?
C4S C1S C5S 146(3) . 3_565 ?
C6S C1S C5S 113(2) . 3_565 ?
C5S C1S C3S 169(3) . . ?
C4S C1S C3S 58.7(18) . . ?
C6S C1S C3S 159.3(17) . . ?
C5S C1S C3S 87.4(14) 3_565 . ?
C5S C1S C1S 58(2) . 3_565 ?
C4S C1S C1S 171(3) . 3_565 ?
C6S C1S C1S 87.8(17) . 3_565 ?
C5S C1S C1S 25.4(8) 3_565 3_565 ?
C3S C1S C1S 112.7(15) . 3_565 ?
C6S C2S C7S 107(3) . . ?
C6S C2S C5S 22.0(18) . . ?
C7S C2S C5S 87.0(17) . . ?
C7S C3S C4S 127.7(14) 3_565 . ?
C7S C3S C1S 98.6(12) 3_565 . ?
C4S C3S C1S 29.2(8) . . ?
C1S C4S C3S 92(2) . . ?
C1S C4S C5S 24.7(16) . . ?
C3S C4S C5S 116.6(16) . . ?
C1S C4S C6S 53.4(17) . . ?
C3S C4S C6S 145.5(15) . . ?
C5S C4S C6S 28.9(7) . . ?
C1S C5S C6S 125(3) . . ?
C1S C5S C4S 25.6(17) . . ?
C6S C5S C4S 99.6(19) . . ?
C1S C5S C1S 96(3) . 3_565 ?
C6S C5S C1S 139(2) . 3_565 ?
C4S C5S C1S 122(2) . 3_565 ?
C1S C5S C2S 144(3) . . ?
C6S C5S C2S 19.1(15) . . ?
C4S C5S C2S 118.1(15) . . ?
C1S C5S C2S 120.3(17) 3_565 . ?
C1S C5S C5S 68(2) . 3_565 ?
C6S C5S C5S 165(3) . 3_565 ?
C4S C5S C5S 93.8(17) . 3_565 ?
C1S C5S C5S 27.9(8) 3_565 3_565 ?
C2S C5S C5S 148.1(18) . 3_565 ?
C1S C5S C7S 172(2) . . ?
C6S C5S C7S 51.2(16) . . ?
C4S C5S C7S 150.6(15) . . ?
C1S C5S C7S 87.4(13) 3_565 . ?
C2S C5S C7S 33.3(8) . . ?
C5S C5S C7S 115.1(15) 3_565 . ?
C2S C6S C5S 139(3) . . ?
C2S C6S C7S 41.7(19) . . ?
C5S C6S C7S 100(2) . . ?
C2S C6S C1S 164(3) . . ?
C5S C6S C1S 25.7(14) . . ?
C7S C6S C1S 125.1(18) . . ?
C2S C6S C4S 165(3) . . ?
C5S C6S C4S 51.5(15) . . ?
C7S C6S C4S 151.1(16) . . ?
C1S C6S C4S 26.0(8) . . ?
C2S C7S C3S 145(2) . 3_565 ?
C2S C7S C6S 31.5(13) . . ?
C3S C7S C6S 115.6(14) 3_565 . ?
C2S C7S C5S 59.8(14) . . ?
C3S C7S C5S 86.5(11) 3_565 . ?
C6S C7S C5S 29.1(8) . . ?

loop_
_geom_bond_atom_site_label_1
_geom_bond_atom_site_label_2
_geom_bond_distance
_geom_bond_site_symmetry_2
_geom_bond_publ_flag
U1 O2 1.778(3) . ?
U1 O1 1.784(3) . ?
U1 N3 2.437(4) . ?
U1 N1 2.460(4) . ?
U1 N4 2.481(4) . ?
U1 N2 2.491(4) . ?
U1 P2 3.0869(14) . ?
U1 P1 3.1013(14) . ?
N1 P1 1.618(4) . ?
N1 Si1 1.741(4) . ?
N2 P1 1.592(4) . ?
N2 Si2 1.744(4) . ?
N3 P2 1.612(4) . ?
N3 Si3 1.727(4) . ?
N4 P2 1.613(4) . ?
N4 Si4 1.744(4) . ?
P1 C1 1.826(5) . ?
P1 C7 1.830(5) . ?
P2 C19 1.820(5) . ?
P2 C13 1.829(5) . ?
Si1 C30 1.866(5) . ?
Si1 C28 1.876(5) . ?
Si1 C29 1.876(5) . ?
Si2 C25 1.865(5) . ?
Si2 C27 1.873(5) . ?
Si2 C26 1.884(5) . ?
Si3 C35B 1.757(12) . ?
Si3 C36A 1.776(13) . ?
Si3 C34 1.851(6) . ?
Si3 C36B 2.018(15) . ?
Si3 C35A 2.026(13) . ?
Si4 C33 1.873(5) . ?
Si4 C31 1.882(5) . ?
Si4 C32 1.883(5) . ?
C1 C2 1.401(7) . ?
C1 C6 1.407(7) . ?
C2 C3 1.383(7) . ?
C2 H2 0.9300 . ?
C3 C4 1.401(7) . ?
C3 H3 0.9300 . ?
C4 C5 1.387(8) . ?
C4 H4 0.9300 . ?
C5 C6 1.393(7) . ?
C5 H5 0.9300 . ?
C6 H6 0.9300 . ?
C7 C8 1.393(7) . ?
C7 C12 1.401(7) . ?
C8 C9 1.399(8) . ?
C8 H8 0.9300 . ?
C9 C10 1.379(9) . ?
C9 H9 0.9300 . ?
C10 C11 1.391(9) . ?
C10 H10 0.9300 . ?
C11 C12 1.398(7) . ?
C11 H11 0.9300 . ?
C12 H12 0.9300 . ?
C13 C14 1.393(7) . ?
C13 C18 1.405(7) . ?
C14 C15 1.394(7) . ?
C14 H14 0.9300 . ?
C15 C16 1.387(8) . ?
C15 H15 0.9300 . ?
C16 C17 1.390(8) . ?
C16 H16 0.9300 . ?
C17 C18 1.387(7) . ?
C17 H17 0.9300 . ?
C18 H18 0.9300 . ?
C19 C20 1.392(7) . ?
C19 C24 1.400(7) . ?
C20 C21 1.389(7) . ?
C20 H20 0.9300 . ?
C21 C22 1.402(7) . ?
C21 H21 0.9300 . ?
C22 C23 1.376(8) . ?
C22 H22 0.9300 . ?
C23 C24 1.401(7) . ?
C23 H23 0.9300 . ?
C24 H24 0.9300 . ?
C25 H25A 0.9600 . ?
C25 H25B 0.9600 . ?
C25 H25C 0.9600 . ?
C26 H26A 0.9600 . ?
C26 H26B 0.9600 . ?
C26 H26C 0.9600 . ?
C27 H27A 0.9600 . ?
C27 H27B 0.9600 . ?
C27 H27C 0.9600 . ?
C28 H28A 0.9600 . ?
C28 H28B 0.9600 . ?
C28 H28C 0.9600 . ?
C29 H29A 0.9600 . ?
C29 H29B 0.9600 . ?
C29 H29C 0.9600 . ?
C30 H30A 0.9600 . ?
C30 H30B 0.9600 . ?
C30 H30C 0.9600 . ?
C31 H31A 0.9600 . ?
C31 H31B 0.9600 . ?
C31 H31C 0.9600 . ?
C32 H32A 0.9600 . ?
C32 H32B 0.9600 . ?
C32 H32C 0.9600 . ?
C33 H33A 0.9600 . ?
C33 H33B 0.9600 . ?
C33 H33C 0.9600 . ?
C34 H34A 0.9600 . ?
C34 H34B 0.9600 . ?
C34 H34C 0.9600 . ?
C35A H35A 0.9600 . ?
C35A H35B 0.9600 . ?
C35A H35C 0.9600 . ?
C36A H36A 0.9600 . ?
C36A H36B 0.9600 . ?
C36A H36C 0.9600 . ?
C35B H35D 0.9600 . ?
C35B H35E 0.9600 . ?
C35B H35F 0.9600 . ?
C36B H36D 0.9600 . ?
C36B H36E 0.9600 . ?
C36B H36F 0.9600 . ?
C1S C5S 0.750(17) . ?
C1S C4S 0.776(18) . ?
C1S C6S 1.42(2) . ?
C1S C5S 1.490(18) 3_565 ?
C1S C3S 1.59(2) . ?
C1S C1S 1.74(4) 3_565 ?
C2S C6S 0.746(19) . ?
C2S C7S 0.95(2) . ?
C2S C5S 1.50(2) . ?
C3S C7S 1.349(19) 3_565 ?
C3S C4S 1.360(19) . ?
C4S C5S 1.38(2) . ?
C4S C6S 1.74(2) . ?
C5S C6S 0.854(17) . ?
C5S C1S 1.490(18) 3_565 ?
C5S C5S 1.60(3) 3_565 ?
C5S C7S 1.73(2) . ?
C6S C7S 1.37(2) . ?
C7S C3S 1.349(19) 3_565 ?

loop_
_geom_torsion_atom_site_label_1
_geom_torsion_atom_site_label_2
_geom_torsion_atom_site_label_3
_geom_torsion_atom_site_label_4
_geom_torsion
_geom_torsion_site_symmetry_1
_geom_torsion_site_symmetry_2
_geom_torsion_site_symmetry_3
_geom_torsion_site_symmetry_4
_geom_torsion_publ_flag
O2 U1 N1 P1 78.45(19) . . . . ?
O1 U1 N1 P1 -99.66(19) . . . . ?
N3 U1 N1 P1 -124.4(5) . . . . ?
N4 U1 N1 P1 164.19(15) . . . . ?
N2 U1 N1 P1 1.38(15) . . . . ?
P2 U1 N1 P1 176.59(6) . . . . ?
O2 U1 N1 Si1 -136.1(2) . . . . ?
O1 U1 N1 Si1 45.8(2) . . . . ?
N3 U1 N1 Si1 21.1(6) . . . . ?
N4 U1 N1 Si1 -50.3(3) . . . . ?
N2 U1 N1 Si1 146.9(3) . . . . ?
P2 U1 N1 Si1 -37.9(3) . . . . ?
P1 U1 N1 Si1 145.5(3) . . . . ?
O2 U1 N2 P1 -105.3(2) . . . . ?
O1 U1 N2 P1 77.1(2) . . . . ?
N3 U1 N2 P1 163.95(15) . . . . ?
N1 U1 N2 P1 -1.40(15) . . . . ?
N4 U1 N2 P1 -79.1(5) . . . . ?
P2 U1 N2 P1 -174.82(8) . . . . ?
O2 U1 N2 Si2 63.7(3) . . . . ?
O1 U1 N2 Si2 -114.0(3) . . . . ?
N3 U1 N2 Si2 -27.1(3) . . . . ?
N1 U1 N2 Si2 167.6(3) . . . . ?
N4 U1 N2 Si2 89.9(5) . . . . ?
P2 U1 N2 Si2 -5.9(4) . . . . ?
P1 U1 N2 Si2 169.0(4) . . . . ?
O2 U1 N3 P2 77.68(19) . . . . ?
O1 U1 N3 P2 -104.35(19) . . . . ?
N1 U1 N3 P2 -79.7(5) . . . . ?
N4 U1 N3 P2 -1.46(15) . . . . ?
N2 U1 N3 P2 162.37(14) . . . . ?
P1 U1 N3 P2 -178.61(8) . . . . ?
O2 U1 N3 Si3 -123.9(2) . . . . ?
O1 U1 N3 Si3 54.1(2) . . . . ?
N1 U1 N3 Si3 78.7(6) . . . . ?
N4 U1 N3 Si3 157.0(3) . . . . ?
N2 U1 N3 Si3 -39.2(3) . . . . ?
P2 U1 N3 Si3 158.5(4) . . . . ?
P1 U1 N3 Si3 -20.2(4) . . . . ?
O2 U1 N4 P2 -97.87(19) . . . . ?
O1 U1 N4 P2 79.91(19) . . . . ?
N3 U1 N4 P2 1.46(15) . . . . ?
N1 U1 N4 P2 165.81(15) . . . . ?
N2 U1 N4 P2 -124.1(4) . . . . ?
P1 U1 N4 P2 179.40(6) . . . . ?
O2 U1 N4 Si4 53.7(2) . . . . ?
O1 U1 N4 Si4 -128.5(2) . . . . ?
N3 U1 N4 Si4 153.0(3) . . . . ?
N1 U1 N4 Si4 -42.6(3) . . . . ?
N2 U1 N4 Si4 27.5(6) . . . . ?
P2 U1 N4 Si4 151.6(3) . . . . ?
P1 U1 N4 Si4 -29.0(3) . . . . ?
Si2 N2 P1 N1 -165.0(3) . . . . ?
U1 N2 P1 N1 1.9(2) . . . . ?
Si2 N2 P1 C1 73.6(4) . . . . ?
U1 N2 P1 C1 -119.47(18) . . . . ?
Si2 N2 P1 C7 -44.3(4) . . . . ?
U1 N2 P1 C7 122.6(2) . . . . ?
Si2 N2 P1 U1 -167.0(4) . . . . ?
Si1 N1 P1 N2 -143.0(3) . . . . ?
U1 N1 P1 N2 -2.0(2) . . . . ?
Si1 N1 P1 C1 -22.7(4) . . . . ?
U1 N1 P1 C1 118.33(19) . . . . ?
Si1 N1 P1 C7 93.5(3) . . . . ?
U1 N1 P1 C7 -125.51(19) . . . . ?
Si1 N1 P1 U1 -141.0(4) . . . . ?
O2 U1 P1 N2 73.3(2) . . . . ?
O1 U1 P1 N2 -104.3(2) . . . . ?
N3 U1 P1 N2 -31.2(3) . . . . ?
N1 U1 P1 N2 177.6(3) . . . . ?
N4 U1 P1 N2 153.1(2) . . . . ?
P2 U1 P1 N2 156.3(3) . . . . ?
O2 U1 P1 N1 -104.3(2) . . . . ?
O1 U1 P1 N1 78.1(2) . . . . ?
N3 U1 P1 N1 151.2(3) . . . . ?
N4 U1 P1 N1 -24.6(2) . . . . ?
N2 U1 P1 N1 -177.6(3) . . . . ?
P2 U1 P1 N1 -21.4(4) . . . . ?
O2 U1 P1 C1 163.6(2) . . . . ?
O1 U1 P1 C1 -14.0(2) . . . . ?
N3 U1 P1 C1 59.2(3) . . . . ?
N1 U1 P1 C1 -92.1(3) . . . . ?
N4 U1 P1 C1 -116.6(2) . . . . ?
N2 U1 P1 C1 90.3(3) . . . . ?
P2 U1 P1 C1 -113.4(4) . . . . ?
O2 U1 P1 C7 -19.3(2) . . . . ?
O1 U1 P1 C7 163.1(2) . . . . ?
N3 U1 P1 C7 -123.7(3) . . . . ?
N1 U1 P1 C7 85.0(3) . . . . ?
N4 U1 P1 C7 60.5(3) . . . . ?
N2 U1 P1 C7 -92.6(3) . . . . ?
P2 U1 P1 C7 63.7(4) . . . . ?
Si3 N3 P2 N4 -152.8(3) . . . . ?
U1 N3 P2 N4 2.1(2) . . . . ?
Si3 N3 P2 C19 -32.0(4) . . . . ?
U1 N3 P2 C19 122.87(19) . . . . ?
Si3 N3 P2 C13 84.0(4) . . . . ?
U1 N3 P2 C13 -121.09(19) . . . . ?
Si3 N3 P2 U1 -154.9(4) . . . . ?
Si4 N4 P2 N3 -148.9(3) . . . . ?
U1 N4 P2 N3 -2.0(2) . . . . ?
Si4 N4 P2 C19 89.6(3) . . . . ?
U1 N4 P2 C19 -123.45(18) . . . . ?
Si4 N4 P2 C13 -29.4(4) . . . . ?
U1 N4 P2 C13 117.6(2) . . . . ?
Si4 N4 P2 U1 -146.9(4) . . . . ?
O2 U1 P2 N3 -103.0(2) . . . . ?
O1 U1 P2 N3 74.5(2) . . . . ?
N1 U1 P2 N3 155.3(2) . . . . ?
N4 U1 P2 N3 177.5(3) . . . . ?
N2 U1 P2 N3 -34.5(3) . . . . ?
P1 U1 P2 N3 173.8(3) . . . . ?
O2 U1 P2 N4 79.5(2) . . . . ?
O1 U1 P2 N4 -103.0(2) . . . . ?
N3 U1 P2 N4 -177.5(3) . . . . ?
N1 U1 P2 N4 -22.2(2) . . . . ?
N2 U1 P2 N4 148.0(3) . . . . ?
P1 U1 P2 N4 -3.7(4) . . . . ?
O2 U1 P2 C19 168.2(2) . . . . ?
O1 U1 P2 C19 -14.3(2) . . . . ?
N3 U1 P2 C19 -88.8(3) . . . . ?
N1 U1 P2 C19 66.5(3) . . . . ?
N4 U1 P2 C19 88.7(3) . . . . ?
N2 U1 P2 C19 -123.3(3) . . . . ?
P1 U1 P2 C19 85.0(4) . . . . ?
O2 U1 P2 C13 -16.3(2) . . . . ?
O1 U1 P2 C13 161.3(2) . . . . ?
N3 U1 P2 C13 86.8(3) . . . . ?
N1 U1 P2 C13 -118.0(2) . . . . ?
N4 U1 P2 C13 -95.7(3) . . . . ?
N2 U1 P2 C13 52.3(3) . . . . ?
P1 U1 P2 C13 -99.4(4) . . . . ?
P1 N1 Si1 C30 48.7(4) . . . . ?
U1 N1 Si1 C30 -84.4(3) . . . . ?
P1 N1 Si1 C28 165.8(3) . . . . ?
U1 N1 Si1 C28 32.7(3) . . . . ?
P1 N1 Si1 C29 -75.8(4) . . . . ?
U1 N1 Si1 C29 151.1(2) . . . . ?
P1 N2 Si2 C25 148.6(4) . . . . ?
U1 N2 Si2 C25 -15.4(3) . . . . ?
P1 N2 Si2 C27 29.9(5) . . . . ?
U1 N2 Si2 C27 -134.1(3) . . . . ?
P1 N2 Si2 C26 -90.7(4) . . . . ?
U1 N2 Si2 C26 105.3(3) . . . . ?
P2 N3 Si3 C35B 30.4(7) . . . . ?
U1 N3 Si3 C35B -119.2(6) . . . . ?
P2 N3 Si3 C36A -63.0(6) . . . . ?
U1 N3 Si3 C36A 147.5(5) . . . . ?
P2 N3 Si3 C34 164.5(4) . . . . ?
U1 N3 Si3 C34 14.9(4) . . . . ?
P2 N3 Si3 C36B -92.9(5) . . . . ?
U1 N3 Si3 C36B 117.6(5) . . . . ?
P2 N3 Si3 C35A 59.5(5) . . . . ?
U1 N3 Si3 C35A -90.0(5) . . . . ?
P2 N4 Si4 C33 22.6(4) . . . . ?
U1 N4 Si4 C33 -117.0(3) . . . . ?
P2 N4 Si4 C31 142.8(3) . . . . ?
U1 N4 Si4 C31 3.1(3) . . . . ?
P2 N4 Si4 C32 -98.2(4) . . . . ?
U1 N4 Si4 C32 122.2(2) . . . . ?
N2 P1 C1 C2 29.6(4) . . . . ?
N1 P1 C1 C2 -87.2(4) . . . . ?
C7 P1 C1 C2 153.4(4) . . . . ?
U1 P1 C1 C2 -28.9(4) . . . . ?
N2 P1 C1 C6 -155.5(4) . . . . ?
N1 P1 C1 C6 87.6(4) . . . . ?
C7 P1 C1 C6 -31.7(5) . . . . ?
U1 P1 C1 C6 146.0(3) . . . . ?
C6 C1 C2 C3 -0.8(7) . . . . ?
P1 C1 C2 C3 174.2(4) . . . . ?
C1 C2 C3 C4 0.2(7) . . . . ?
C2 C3 C4 C5 0.6(8) . . . . ?
C3 C4 C5 C6 -0.7(8) . . . . ?
C4 C5 C6 C1 0.1(8) . . . . ?
C2 C1 C6 C5 0.7(7) . . . . ?
P1 C1 C6 C5 -174.1(4) . . . . ?
N2 P1 C7 C8 79.6(5) . . . . ?
N1 P1 C7 C8 -162.6(4) . . . . ?
C1 P1 C7 C8 -41.7(5) . . . . ?
U1 P1 C7 C8 140.8(4) . . . . ?
N2 P1 C7 C12 -100.2(4) . . . . ?
N1 P1 C7 C12 17.5(5) . . . . ?
C1 P1 C7 C12 138.5(4) . . . . ?
U1 P1 C7 C12 -39.1(5) . . . . ?
C12 C7 C8 C9 1.6(8) . . . . ?
P1 C7 C8 C9 -178.2(4) . . . . ?
C7 C8 C9 C10 -2.1(9) . . . . ?
C8 C9 C10 C11 0.8(9) . . . . ?
C9 C10 C11 C12 1.1(9) . . . . ?
C10 C11 C12 C7 -1.5(8) . . . . ?
C8 C7 C12 C11 0.2(8) . . . . ?
P1 C7 C12 C11 -180.0(4) . . . . ?
N3 P2 C13 C14 32.0(4) . . . . ?
N4 P2 C13 C14 -85.0(4) . . . . ?
C19 P2 C13 C14 152.6(4) . . . . ?
U1 P2 C13 C14 -23.9(5) . . . . ?
N3 P2 C13 C18 -150.7(4) . . . . ?
N4 P2 C13 C18 92.4(4) . . . . ?
C19 P2 C13 C18 -30.1(5) . . . . ?
U1 P2 C13 C18 153.5(3) . . . . ?
C18 C13 C14 C15 0.5(8) . . . . ?
P2 C13 C14 C15 177.9(4) . . . . ?
C13 C14 C15 C16 -0.6(8) . . . . ?
C14 C15 C16 C17 -0.2(9) . . . . ?
C15 C16 C17 C18 1.1(8) . . . . ?
C16 C17 C18 C13 -1.2(8) . . . . ?
C14 C13 C18 C17 0.4(7) . . . . ?
P2 C13 C18 C17 -176.9(4) . . . . ?
N3 P2 C19 C20 -97.6(4) . . . . ?
N4 P2 C19 C20 19.3(5) . . . . ?
C13 P2 C19 C20 143.9(4) . . . . ?
U1 P2 C19 C20 -39.8(5) . . . . ?
N3 P2 C19 C24 76.3(4) . . . . ?
N4 P2 C19 C24 -166.8(4) . . . . ?
C13 P2 C19 C24 -42.2(4) . . . . ?
U1 P2 C19 C24 134.1(3) . . . . ?
C24 C19 C20 C21 -0.1(7) . . . . ?
P2 C19 C20 C21 173.9(4) . . . . ?
C19 C20 C21 C22 -0.4(7) . . . . ?
C20 C21 C22 C23 0.7(8) . . . . ?
C21 C22 C23 C24 -0.5(8) . . . . ?
C20 C19 C24 C23 0.4(7) . . . . ?
P2 C19 C24 C23 -173.6(4) . . . . ?
C22 C23 C24 C19 -0.1(8) . . . . ?
C5S C1S C3S C7S -34(13) . . . 3_565 ?
C4S C1S C3S C7S -178(2) . . . 3_565 ?
C6S C1S C3S C7S -173(4) . . . 3_565 ?
C5S C1S C3S C7S 1.3(12) 3_565 . . 3_565 ?
C1S C1S C3S C7S -1.6(18) 3_565 . . 3_565 ?
C5S C1S C3S C4S 144(14) . . . . ?
C6S C1S C3S C4S 5(3) . . . . ?
C5S C1S C3S C4S 179(2) 3_565 . . . ?
C1S C1S C3S C4S 177(3) 3_565 . . . ?
C5S C1S C4S C3S -172(3) . . . . ?
C6S C1S C4S C3S -178.1(12) . . . . ?
C5S C1S C4S C3S -1(4) 3_565 . . . ?
C1S C1S C4S C3S -20(17) 3_565 . . . ?
C6S C1S C4S C5S -6(3) . . . . ?
C5S C1S C4S C5S 171(6) 3_565 . . . ?
C3S C1S C4S C5S 172(3) . . . . ?
C1S C1S C4S C5S 152(20) 3_565 . . . ?
C5S C1S C4S C6S 6(3) . . . . ?
C5S C1S C4S C6S 177(4) 3_565 . . . ?
C3S C1S C4S C6S 178.1(12) . . . . ?
C1S C1S C4S C6S 158(18) 3_565 . . . ?
C7S C3S C4S C1S 2(3) 3_565 . . . ?
C7S C3S C4S C5S -1(2) 3_565 . . . ?
C1S C3S C4S C5S -3.8(15) . . . . ?
C7S C3S C4S C6S 0(3) 3_565 . . . ?
C1S C3S C4S C6S -2.6(17) . . . . ?
C4S C1S C5S C6S -12(5) . . . . ?
C5S C1S C5S C6S 173(3) 3_565 . . . ?
C3S C1S C5S C6S -152(11) . . . . ?
C1S C1S C5S C6S 173(3) 3_565 . . . ?
C6S C1S C5S C4S 12(5) . . . . ?
C5S C1S C5S C4S -175(4) 3_565 . . . ?
C3S C1S C5S C4S -140(15) . . . . ?
C1S C1S C5S C4S -175(4) 3_565 . . . ?
C4S C1S C5S C1S 175(4) . . . 3_565 ?
C6S C1S C5S C1S -173(3) . . . 3_565 ?
C5S C1S C5S C1S 0.000(1) 3_565 . . 3_565 ?
C3S C1S C5S C1S 35(13) . . . 3_565 ?
C4S C1S C5S C2S -7(6) . . . . ?
C6S C1S C5S C2S 5(2) . . . . ?
C5S C1S C5S C2S 178(4) 3_565 . . . ?
C3S C1S C5S C2S -147(11) . . . . ?
C1S C1S C5S C2S 178(4) 3_565 . . . ?
C4S C1S C5S C5S 175(4) . . . 3_565 ?
C6S C1S C5S C5S -173(3) . . . 3_565 ?
C3S C1S C5S C5S 35(13) . . . 3_565 ?
C1S C1S C5S C5S 0.000(2) 3_565 . . 3_565 ?
C4S C1S C5S C7S -69(19) . . . . ?
C6S C1S C5S C7S -56(17) . . . . ?
C5S C1S C5S C7S 116(18) 3_565 . . . ?
C3S C1S C5S C7S 152(11) . . . . ?
C1S C1S C5S C7S 116(18) 3_565 . . . ?
C3S C4S C5S C1S 9(4) . . . . ?
C6S C4S C5S C1S -170(5) . . . . ?
C1S C4S C5S C6S 170(5) . . . . ?
C3S C4S C5S C6S 178.7(18) . . . . ?
C1S C4S C5S C1S -6(4) . . . 3_565 ?
C3S C4S C5S C1S 3(2) . . . 3_565 ?
C6S C4S C5S C1S -176(2) . . . 3_565 ?
C1S C4S C5S C2S 175(4) . . . . ?
C3S C4S C5S C2S -176.0(14) . . . . ?
C6S C4S C5S C2S 5.3(15) . . . . ?
C1S C4S C5S C5S -5(3) . . . 3_565 ?
C3S C4S C5S C5S 4.3(17) . . . 3_565 ?
C6S C4S C5S C5S -174(2) . . . 3_565 ?
C1S C4S C5S C7S 165(5) . . . . ?
C3S C4S C5S C7S 174(2) . . . . ?
C6S C4S C5S C7S -4.9(18) . . . . ?
C6S C2S C5S C1S -13(5) . . . . ?
C7S C2S C5S C1S -167(4) . . . . ?
C7S C2S C5S C6S -155(5) . . . . ?
C6S C2S C5S C4S -16(4) . . . . ?
C7S C2S C5S C4S -170.9(16) . . . . ?
C6S C2S C5S C1S 165(5) . . . 3_565 ?
C7S C2S C5S C1S 10(2) . . . 3_565 ?
C6S C2S C5S C5S 163(6) . . . 3_565 ?
C7S C2S C5S C5S 9(4) . . . 3_565 ?
C6S C2S C5S C7S 155(5) . . . . ?
C7S C2S C6S C5S 26(5) . . . . ?
C5S C2S C6S C7S -26(5) . . . . ?
C7S C2S C6S C1S 41(11) . . . . ?
C5S C2S C6S C1S 14(6) . . . . ?
C7S C2S C6S C4S 156(9) . . . . ?
C5S C2S C6S C4S 129(12) . . . . ?
C1S C5S C6S C2S 171(4) . . . . ?
C4S C5S C6S C2S 166(4) . . . . ?
C1S C5S C6S C2S -20(6) 3_565 . . . ?
C5S C5S C6S C2S -37(12) 3_565 . . . ?
C7S C5S C6S C2S -18(4) . . . . ?
C1S C5S C6S C7S -172(3) . . . . ?
C4S C5S C6S C7S -176.9(11) . . . . ?
C1S C5S C6S C7S -3(3) 3_565 . . . ?
C2S C5S C6S C7S 18(4) . . . . ?
C5S C5S C6S C7S -20(10) 3_565 . . . ?
C4S C5S C6S C1S -5(2) . . . . ?
C1S C5S C6S C1S 169(5) 3_565 . . . ?
C2S C5S C6S C1S -171(4) . . . . ?
C5S C5S C6S C1S 152(12) 3_565 . . . ?
C7S C5S C6S C1S 172(3) . . . . ?
C1S C5S C6S C4S 5(2) . . . . ?
C1S C5S C6S C4S 174(3) 3_565 . . . ?
C2S C5S C6S C4S -166(4) . . . . ?
C5S C5S C6S C4S 157(10) 3_565 . . . ?
C7S C5S C6S C4S 176.9(11) . . . . ?
C5S C1S C6S C2S -22(9) . . . . ?
C4S C1S C6S C2S 149(9) . . . . ?
C5S C1S C6S C2S -30(10) 3_565 . . . ?
C3S C1S C6S C2S 144(9) . . . . ?
C1S C1S C6S C2S -28(10) 3_565 . . . ?
C4S C1S C6S C5S 170(4) . . . . ?
C5S C1S C6S C5S -8(3) 3_565 . . . ?
C3S C1S C6S C5S 166(6) . . . . ?
C1S C1S C6S C5S -6(3) 3_565 . . . ?
C5S C1S C6S C7S 10(3) . . . . ?
C4S C1S C6S C7S -179(2) . . . . ?
C5S C1S C6S C7S 2(2) 3_565 . . . ?
C3S C1S C6S C7S 176(3) . . . . ?
C1S C1S C6S C7S 4.0(19) 3_565 . . . ?
C5S C1S C6S C4S -170(4) . . . . ?
C5S C1S C6S C4S -178(3) 3_565 . . . ?
C3S C1S C6S C4S -5(3) . . . . ?
C1S C1S C6S C4S -177(3) 3_565 . . . ?
C1S C4S C6S C2S -145(10) . . . . ?
C3S C4S C6S C2S -142(10) . . . . ?
C5S C4S C6S C2S -139(11) . . . . ?
C1S C4S C6S C5S -5(2) . . . . ?
C3S C4S C6S C5S -2(3) . . . . ?
C1S C4S C6S C7S 1(3) . . . . ?
C3S C4S C6S C7S 4(4) . . . . ?
C5S C4S C6S C7S 6(2) . . . . ?
C3S C4S C6S C1S 3(2) . . . . ?
C5S C4S C6S C1S 5(2) . . . . ?
C6S C2S C7S C3S -27(5) . . . 3_565 ?
C5S C2S C7S C3S -17(3) . . . 3_565 ?
C5S C2S C7S C6S 10(2) . . . . ?
C6S C2S C7S C5S -10(2) . . . . ?
C5S C6S C7S C2S -163(4) . . . . ?
C1S C6S C7S C2S -167(3) . . . . ?
C4S C6S C7S C2S -168(4) . . . . ?
C2S C6S C7S C3S 163(3) . . . 3_565 ?
C5S C6S C7S C3S 1(2) . . . 3_565 ?
C1S C6S C7S C3S -4(2) . . . 3_565 ?
C4S C6S C7S C3S -4(3) . . . 3_565 ?
C2S C6S C7S C5S 163(4) . . . . ?
C1S C6S C7S C5S -4.5(14) . . . . ?
C4S C6S C7S C5S -5.0(18) . . . . ?
C1S C5S C7S C2S 72(18) . . . . ?
C6S C5S C7S C2S 10(2) . . . . ?
C4S C5S C7S C2S 17(3) . . . . ?
C1S C5S C7S C2S -171.3(17) 3_565 . . . ?
C5S C5S C7S C2S -175(2) 3_565 . . . ?
C1S C5S C7S C3S -118(18) . . . 3_565 ?
C6S C5S C7S C3S -179(2) . . . 3_565 ?
C4S C5S C7S C3S -173(2) . . . 3_565 ?
C1S C5S C7S C3S -1.2(11) 3_565 . . 3_565 ?
C2S C5S C7S C3S 170(2) . . . 3_565 ?
C5S C5S C7S C3S -4.8(16) 3_565 . . 3_565 ?
C1S C5S C7S C6S 62(18) . . . . ?
C4S C5S C7S C6S 6(2) . . . . ?
C1S C5S C7S C6S 178(2) 3_565 . . . ?
C2S C5S C7S C6S -10(2) . . . . ?
C5S C5S C7S C6S 175(3) 3_565 . . . ?
